data_7249318
loop_
_publ_author_name
'Shukla, Soni'
'Trivedi, Prince'
'Johnson, Delna'
'Sharma, Pulkit'
'Jha, Abhinav'
'Khan, Habiba'
'Thiruvenkatam, Vijay'
'Banerjee, Monisha'
'Bishnoi, Abha'

_publ_section_title
;
 Synthesis, crystal structure analysis, computational modelling and
 evaluation of anti-cervical cancer activity of novel 1,5-dicyclooctyl
 thiocarbohydrazone.
;
_journal_issue 36
_journal_name_full 'Physical chemistry chemical physics : PCCP'
_journal_page_first 24135
_journal_page_last 24150
_journal_paper_doi 10.1039/d4cp02286f
_journal_volume 26
_journal_year 2024
_chemical_formula_sum 'C8.5 H13.1 N2 S0.5'
_chemical_formula_weight 159.34
_space_group_crystal_system triclinic
_space_group_IT_number 2
_space_group_name_Hall '-P 1'
_space_group_name_H-M_alt 'P -1'
_atom_sites_solution_hydrogens mixed
_audit_creation_method SHELXL-2019/2
_audit_update_record
;
2024-05-13 deposited with the CCDC.	2024-08-26 downloaded from the CCDC.
;
_cell_angle_alpha 79.4090(10)
_cell_angle_beta 79.1460(10)
_cell_angle_gamma 76.0010(10)
_cell_formula_units_Z 4
_cell_length_a 7.0942(3)
_cell_length_b 10.8140(5)
_cell_length_c 12.5483(6)
_cell_measurement_reflns_used 5845
_cell_measurement_temperature 273(2)
_cell_measurement_theta_max 27.23
_cell_measurement_theta_min 2.385
_cell_volume 907.66(7)
_computing_structure_refinement 'SHELXL-2019/2 (Sheldrick, 2019)'
_diffrn_ambient_temperature 273(2)
_diffrn_measured_fraction_theta_full 0.998
_diffrn_measured_fraction_theta_max 0.997
_diffrn_measurement_device_type 'Bruker APEX-II CCD'
_diffrn_measurement_method '\f and \w scans'
_diffrn_radiation_type MoK\a
_diffrn_radiation_wavelength 0.71073
_diffrn_reflns_av_R_equivalents 0.0479
_diffrn_reflns_av_unetI/netI 0.0372
_diffrn_reflns_Laue_measured_fraction_full 0.998
_diffrn_reflns_Laue_measured_fraction_max 0.997
_diffrn_reflns_limit_h_max 9
_diffrn_reflns_limit_h_min -9
_diffrn_reflns_limit_k_max 14
_diffrn_reflns_limit_k_min -14
_diffrn_reflns_limit_l_max 16
_diffrn_reflns_limit_l_min -16
_diffrn_reflns_number 20119
_diffrn_reflns_point_group_measured_fraction_full 0.998
_diffrn_reflns_point_group_measured_fraction_max 0.997
_diffrn_reflns_theta_full 25.242
_diffrn_reflns_theta_max 28.322
_diffrn_reflns_theta_min 2.385
_exptl_absorpt_coefficient_mu 0.181
_exptl_crystal_colour 'clear light colourless'
_exptl_crystal_density_diffrn 1.166
_exptl_crystal_description prism
_exptl_crystal_F_000 344
_exptl_crystal_size_max 0.143
_exptl_crystal_size_mid 0.132
_exptl_crystal_size_min 0.046
_refine_diff_density_max 0.423
_refine_diff_density_min -0.205
_refine_diff_density_rms 0.044
_refine_ls_extinction_coef 0.023(7)
_refine_ls_extinction_expression Fc^*^=kFc[1+0.001xFc^2^\l^3^/sin(2\q)]^-1/4^
_refine_ls_extinction_method 'SHELXL-2019/2 (Sheldrick 2019)'
_refine_ls_goodness_of_fit_ref 1.054
_refine_ls_hydrogen_treatment mixed
_refine_ls_matrix_type full
_refine_ls_number_parameters 242
_refine_ls_number_reflns 4508
_refine_ls_number_restraints 0
_refine_ls_restrained_S_all 1.054
_refine_ls_R_factor_all 0.0737
_refine_ls_R_factor_gt 0.0529
_refine_ls_shift/su_max 0.000
_refine_ls_shift/su_mean 0.000
_refine_ls_structure_factor_coef Fsqd
_refine_ls_weighting_details 'w=1/[\s^2^(Fo^2^)+(0.0790P)^2^+0.2440P] where P=(Fo^2^+2Fc^2^)/3'
_refine_ls_weighting_scheme calc
_refine_ls_wR_factor_gt 0.1477
_refine_ls_wR_factor_ref 0.1652
_reflns_Friedel_coverage 0.000
_reflns_number_gt 3370
_reflns_number_total 4508
_reflns_threshold_expression 'I > 2\s(I)'
_cod_data_source_file d4cp02286f3.cif
_cod_data_source_block ss_1_a
_cod_depositor_comments 'Adding full bibliography for 7249318.cif.'
_cod_original_formula_sum 'C8.50 H13.10 N2 S0.50'
_cod_database_code 7249318
_shelx_shelxl_version_number 2019/2
_shelx_space_group_comment
;
The symmetry employed for this shelxl refinement is uniquely defined
by the following loop, which should always be used as a source of
symmetry information in preference to the above space-group names.
They are only intended as comments.
;
_shelx_estimated_absorpt_t_min 0.975
_shelx_estimated_absorpt_t_max 0.992

loop_
_space_group_symop_operation_xyz
'x, y, z'
'-x, -y, -z'

loop_
_atom_site_label
_atom_site_type_symbol
_atom_site_fract_x
_atom_site_fract_y
_atom_site_fract_z
_atom_site_U_iso_or_equiv
_atom_site_adp_type
_atom_site_occupancy
_atom_site_site_symmetry_order
_atom_site_calc_flag
_atom_site_refinement_flags_posn
_atom_site_refinement_flags_adp
_atom_site_refinement_flags_occupancy
_atom_site_disorder_assembly
_atom_site_disorder_group
N1 N 0.5604(2) 0.28674(15) 0.54346(12) 0.0433(4) Uani 1 1 d . . . . .
H1 H 0.466(4) 0.293(2) 0.510(2) 0.065 Uiso 1 1 d . U . . .
S1 S 0.93520(8) 0.17714(5) 0.56483(5) 0.0604(2) Uani 1 1 d . . . . .
N2 N 0.5604(2) 0.37211(14) 0.61337(11) 0.0410(3) Uani 1 1 d . . . . .
N3 N 0.7053(2) 0.12387(15) 0.44527(13) 0.0454(4) Uani 1 1 d . . . . .
H3 H 0.797(4) 0.062(2) 0.433(2) 0.068 Uiso 1 1 d . U . . .
N4 N 0.5296(2) 0.14891(15) 0.40454(12) 0.0460(4) Uani 1 1 d . . . . .
C1 C 0.3951(3) 0.44513(16) 0.64390(13) 0.0401(4) Uani 1 1 d . . . . .
C8 C 0.4111(3) 0.53615(18) 0.71842(15) 0.0465(4) Uani 1 1 d . . . . .
H8A H 0.305583 0.611865 0.711175 0.056 Uiso 1 1 calc R U . . .
H8B H 0.534353 0.563960 0.694087 0.056 Uiso 1 1 calc R U . . .
C9 C 0.5106(3) 0.08091(18) 0.33555(15) 0.0454(4) Uani 1 1 d . . . . .
C10 C 0.6640(3) -0.02949(19) 0.29489(17) 0.0533(5) Uani 1 1 d . . . . .
H10A H 0.600964 -0.080791 0.262706 0.064 Uiso 1 1 calc R U . . .
H10B H 0.718985 -0.083731 0.357067 0.064 Uiso 1 1 calc R U . . .
C11 C 0.8311(4) 0.0106(3) 0.21038(19) 0.0703(6) Uani 1 1 d . . . . .
H11C H 0.884506 -0.055881 0.163825 0.084 Uiso 0.6 1 calc R U P A 2
H11D H 0.934950 0.016740 0.248324 0.084 Uiso 0.6 1 calc R U P A 2
H11A H 0.869075 0.079415 0.235516 0.084 Uiso 0.4 1 calc R U P B 1
H11B H 0.942592 -0.061963 0.210867 0.084 Uiso 0.4 1 calc R U P B 1
C16 C 0.3159(3) 0.1170(2) 0.29450(19) 0.0623(6) Uani 1 1 d . . . . .
H16C H 0.273361 0.038287 0.294442 0.075 Uiso 0.6 1 calc R U P C 2
H16D H 0.221108 0.165118 0.346621 0.075 Uiso 0.6 1 calc R U P C 2
H16A H 0.251421 0.204246 0.306775 0.075 Uiso 0.4 1 calc R U P D 1
H16B H 0.232338 0.059712 0.334756 0.075 Uiso 0.4 1 calc R U P D 1
C17 C 0.7237(3) 0.19779(16) 0.51720(14) 0.0402(4) Uani 1 1 d . . . . .
C2 C 0.2021(3) 0.4499(2) 0.60766(16) 0.0503(4) Uani 1 1 d . . . . .
H2A H 0.198931 0.363432 0.598247 0.060 Uiso 1 1 calc R U . . .
H2B H 0.198873 0.502708 0.536345 0.060 Uiso 1 1 calc R U . . .
C3 C 0.0167(3) 0.5014(2) 0.68301(19) 0.0642(6) Uani 1 1 d . . . . .
H3A H 0.031350 0.579389 0.705363 0.077 Uiso 1 1 calc R U . . .
H3B H -0.092662 0.524651 0.641860 0.077 Uiso 1 1 calc R U . . .
C4 C -0.0336(3) 0.4088(3) 0.7850(2) 0.0754(7) Uani 1 1 d . . . . .
H4A H -0.066917 0.336549 0.762552 0.090 Uiso 1 1 calc R U . . .
H4B H -0.150083 0.452204 0.828786 0.090 Uiso 1 1 calc R U . . .
C5 C 0.1259(4) 0.3559(3) 0.85789(19) 0.0697(6) Uani 1 1 d . . . . .
H5A H 0.235966 0.302452 0.817544 0.084 Uiso 1 1 calc R U . . .
H5B H 0.074670 0.301019 0.921366 0.084 Uiso 1 1 calc R U . . .
C6 C 0.2020(3) 0.4573(3) 0.89797(17) 0.0636(6) Uani 1 1 d . . . . .
H6A H 0.107283 0.538482 0.889873 0.076 Uiso 1 1 calc R U . . .
H6B H 0.209836 0.431802 0.975552 0.076 Uiso 1 1 calc R U . . .
C7 C 0.4018(3) 0.4785(2) 0.83876(16) 0.0527(5) Uani 1 1 d . . . . .
H7A H 0.494811 0.396331 0.844292 0.063 Uiso 1 1 calc R U . . .
H7B H 0.444610 0.534666 0.876873 0.063 Uiso 1 1 calc R U . . .
C18 C 0.3085(6) 0.1946(5) 0.1829(4) 0.0660(11) Uani 0.6 1 d . . P E 2
H18 H 0.189090 0.251513 0.174570 0.079 Uiso 0.6 1 calc R U P E 2
C13 C 0.4318(10) 0.1200(7) 0.0913(6) 0.0829(18) Uani 0.6 1 d . . P E 1
H13A H 0.368911 0.113596 0.034458 0.099 Uiso 0.6 1 calc R U P E 1
C19 C 0.7655(8) 0.1456(5) 0.1346(4) 0.0669(10) Uani 0.6 1 d . . P E 2
H19A H 0.854217 0.197872 0.129884 0.080 Uiso 0.6 1 calc R U P E 2
C14 C 0.6375(11) 0.1468(7) 0.0491(4) 0.092(2) Uani 0.6 1 d . . P E 1
H14A H 0.663867 0.147749 -0.029689 0.111 Uiso 0.6 1 calc R U P E 1
H14B H 0.637768 0.232103 0.063037 0.111 Uiso 0.6 1 calc R U P E 1
C12 C 0.3467(12) 0.1074(10) 0.1657(7) 0.082(2) Uani 0.4 1 d . . P E 1
H13B H 0.240983 0.077242 0.154304 0.098 Uiso 0.4 1 calc R U P E 1
C15 C 0.8001(11) 0.0531(8) 0.0985(5) 0.0802(18) Uani 0.4 1 d . . P E 1
C20 C 0.6660(14) 0.1866(8) 0.0944(9) 0.091(3) Uani 0.4 1 d . . P E 2
H19B H 0.715163 0.242574 0.036251 0.109 Uiso 0.4 1 calc R U P E 2
C21 C 0.4513(16) 0.1960(12) 0.0887(8) 0.096(3) Uani 0.4 1 d . . P E 2
H21 H 0.412875 0.203002 0.020541 0.115 Uiso 0.4 1 calc R U P E 2

loop_
_atom_site_aniso_label
_atom_site_aniso_U_11
_atom_site_aniso_U_22
_atom_site_aniso_U_33
_atom_site_aniso_U_23
_atom_site_aniso_U_13
_atom_site_aniso_U_12
N1 0.0397(8) 0.0488(8) 0.0426(8) -0.0157(6) -0.0076(6) -0.0042(6)
S1 0.0491(3) 0.0550(3) 0.0839(4) -0.0292(3) -0.0264(3) 0.0029(2)
N2 0.0414(7) 0.0437(8) 0.0381(7) -0.0114(6) -0.0027(6) -0.0082(6)
N3 0.0429(8) 0.0447(8) 0.0497(9) -0.0161(7) -0.0121(7) -0.0009(6)
N4 0.0427(8) 0.0496(8) 0.0471(8) -0.0108(7) -0.0117(6) -0.0058(7)
C1 0.0424(9) 0.0416(9) 0.0357(8) -0.0054(7) -0.0018(7) -0.0113(7)
C8 0.0453(9) 0.0459(10) 0.0497(10) -0.0163(8) -0.0006(8) -0.0107(8)
C9 0.0481(10) 0.0462(9) 0.0446(9) -0.0062(7) -0.0102(8) -0.0128(8)
C10 0.0611(12) 0.0468(10) 0.0567(11) -0.0148(9) -0.0181(9) -0.0081(9)
C11 0.0617(13) 0.0871(17) 0.0610(13) -0.0247(12) -0.0033(11) -0.0080(12)
C16 0.0513(11) 0.0732(14) 0.0685(13) -0.0166(11) -0.0200(10) -0.0122(10)
C17 0.0430(9) 0.0381(8) 0.0384(8) -0.0064(7) -0.0056(7) -0.0063(7)
C2 0.0429(9) 0.0626(12) 0.0468(10) -0.0151(9) -0.0067(8) -0.0087(8)
C3 0.0373(10) 0.0855(16) 0.0690(14) -0.0270(12) -0.0137(9) 0.0047(10)
C4 0.0435(11) 0.117(2) 0.0720(15) -0.0330(15) 0.0083(10) -0.0285(13)
C5 0.0683(14) 0.0835(16) 0.0579(13) -0.0034(11) 0.0051(11) -0.0334(12)
C6 0.0565(12) 0.0887(16) 0.0433(10) -0.0152(10) 0.0020(9) -0.0145(11)
C7 0.0478(10) 0.0649(12) 0.0481(10) -0.0203(9) -0.0070(8) -0.0086(9)
C18 0.058(2) 0.068(2) 0.071(3) -0.020(2) -0.0271(19) 0.010(2)
C13 0.075(3) 0.121(5) 0.064(3) -0.036(4) -0.032(3) -0.009(4)
C19 0.069(3) 0.073(3) 0.061(2) 0.000(2) -0.010(2) -0.025(2)
C14 0.101(5) 0.126(5) 0.054(3) -0.019(3) -0.023(3) -0.019(4)
C12 0.060(4) 0.131(8) 0.063(5) -0.011(5) -0.029(3) -0.023(4)
C15 0.080(4) 0.096(5) 0.057(3) -0.022(3) -0.001(3) -0.002(4)
C20 0.075(5) 0.077(5) 0.099(7) 0.037(5) -0.007(5) -0.016(4)
C21 0.084(6) 0.144(9) 0.064(5) 0.017(6) -0.037(4) -0.036(7)

loop_
_atom_type_symbol
_atom_type_description
_atom_type_scat_dispersion_real
_atom_type_scat_dispersion_imag
_atom_type_scat_source
C C 0.0033 0.0016 'International Tables Vol C Tables 4.2.6.8 and 6.1.1.4'
H H 0.0000 0.0000 'International Tables Vol C Tables 4.2.6.8 and 6.1.1.4'
N N 0.0061 0.0033 'International Tables Vol C Tables 4.2.6.8 and 6.1.1.4'
S S 0.1246 0.1234 'International Tables Vol C Tables 4.2.6.8 and 6.1.1.4'

loop_
_geom_angle_atom_site_label_1
_geom_angle_atom_site_label_2
_geom_angle_atom_site_label_3
_geom_angle
_geom_angle_site_symmetry_1
_geom_angle_site_symmetry_3
_geom_angle_publ_flag
C17 N1 N2 120.22(15) . . ?
C17 N1 H1 116.9(16) . . ?
N2 N1 H1 122.6(16) . . ?
C1 N2 N1 116.86(15) . . ?
C17 N3 N4 118.54(15) . . ?
C17 N3 H3 116.8(17) . . ?
N4 N3 H3 124.4(17) . . ?
C9 N4 N3 119.33(15) . . ?
N2 C1 C2 126.01(16) . . ?
N2 C1 C8 112.80(15) . . ?
C2 C1 C8 121.11(15) . . ?
C1 C8 C7 114.26(15) . . ?
C1 C8 H8A 108.7 . . ?
C7 C8 H8A 108.7 . . ?
C1 C8 H8B 108.7 . . ?
C7 C8 H8B 108.7 . . ?
H8A C8 H8B 107.6 . . ?
N4 C9 C10 125.42(17) . . ?
N4 C9 C16 115.38(17) . . ?
C10 C9 C16 119.20(17) . . ?
C9 C10 C11 114.41(18) . . ?
C9 C10 H10A 108.7 . . ?
C11 C10 H10A 108.7 . . ?
C9 C10 H10B 108.7 . . ?
C11 C10 H10B 108.7 . . ?
H10A C10 H10B 107.6 . . ?
C15 C11 C10 119.1(4) . . ?
C10 C11 C19 113.6(2) . . ?
C10 C11 H11C 108.9 . . ?
C19 C11 H11C 108.9 . . ?
C10 C11 H11D 108.9 . . ?
C19 C11 H11D 108.9 . . ?
H11C C11 H11D 107.7 . . ?
C15 C11 H11A 107.5 . . ?
C10 C11 H11A 107.5 . . ?
C15 C11 H11B 107.5 . . ?
C10 C11 H11B 107.5 . . ?
H11A C11 H11B 107.0 . . ?
C18 C16 C9 117.1(2) . . ?
C9 C16 C12 110.3(3) . . ?
C18 C16 H16C 108.0 . . ?
C9 C16 H16C 108.0 . . ?
C18 C16 H16D 108.0 . . ?
C9 C16 H16D 108.0 . . ?
H16C C16 H16D 107.3 . . ?
C9 C16 H16A 109.6 . . ?
C12 C16 H16A 109.6 . . ?
C9 C16 H16B 109.6 . . ?
C12 C16 H16B 109.6 . . ?
H16A C16 H16B 108.1 . . ?
N1 C17 N3 114.02(16) . . ?
N1 C17 S1 125.06(13) . . ?
N3 C17 S1 120.92(13) . . ?
C1 C2 C3 116.72(16) . . ?
C1 C2 H2A 108.1 . . ?
C3 C2 H2A 108.1 . . ?
C1 C2 H2B 108.1 . . ?
C3 C2 H2B 108.1 . . ?
H2A C2 H2B 107.3 . . ?
C4 C3 C2 114.9(2) . . ?
C4 C3 H3A 108.5 . . ?
C2 C3 H3A 108.5 . . ?
C4 C3 H3B 108.5 . . ?
C2 C3 H3B 108.5 . . ?
H3A C3 H3B 107.5 . . ?
C3 C4 C5 116.23(18) . . ?
C3 C4 H4A 108.2 . . ?
C5 C4 H4A 108.2 . . ?
C3 C4 H4B 108.2 . . ?
C5 C4 H4B 108.2 . . ?
H4A C4 H4B 107.4 . . ?
C4 C5 C6 115.4(2) . . ?
C4 C5 H5A 108.4 . . ?
C6 C5 H5A 108.4 . . ?
C4 C5 H5B 108.4 . . ?
C6 C5 H5B 108.4 . . ?
H5A C5 H5B 107.5 . . ?
C7 C6 C5 114.92(18) . . ?
C7 C6 H6A 108.5 . . ?
C5 C6 H6A 108.5 . . ?
C7 C6 H6B 108.5 . . ?
C5 C6 H6B 108.5 . . ?
H6A C6 H6B 107.5 . . ?
C6 C7 C8 116.08(17) . . ?
C6 C7 H7A 108.3 . . ?
C8 C7 H7A 108.3 . . ?
C6 C7 H7B 108.3 . . ?
C8 C7 H7B 108.3 . . ?
H7A C7 H7B 107.4 . . ?
C21 C18 C16 131.0(5) . . ?
C21 C18 H18 114.5 . . ?
C16 C18 H18 114.5 . . ?
C12 C13 C14 136.1(6) . . ?
C12 C13 H13A 111.9 . . ?
C14 C13 H13A 111.9 . . ?
C20 C19 C11 138.8(7) . . ?
C20 C19 H19A 110.6 . . ?
C11 C19 H19A 110.6 . . ?
C15 C14 C13 115.2(6) . . ?
C15 C14 H14A 108.5 . . ?
C13 C14 H14A 108.5 . . ?
C15 C14 H14B 108.5 . . ?
C13 C14 H14B 108.5 . . ?
H14A C14 H14B 107.5 . . ?
C13 C12 C16 147.0(7) . . ?
C13 C12 H13B 106.5 . . ?
C16 C12 H13B 106.5 . . ?
C11 C15 C14 131.8(5) . . ?
C19 C20 C21 142.9(9) . . ?
C19 C20 H19B 108.5 . . ?
C21 C20 H19B 108.5 . . ?
C18 C21 C20 122.1(8) . . ?
C18 C21 H21 118.9 . . ?
C20 C21 H21 118.9 . . ?

loop_
_geom_bond_atom_site_label_1
_geom_bond_atom_site_label_2
_geom_bond_distance
_geom_bond_site_symmetry_2
_geom_bond_publ_flag
N1 C17 1.345(2) . ?
N1 N2 1.385(2) . ?
N1 H1 0.84(2) . ?
S1 C17 1.6688(18) . ?
N2 C1 1.281(2) . ?
N3 C17 1.353(2) . ?
N3 N4 1.384(2) . ?
N3 H3 0.83(2) . ?
N4 C9 1.278(2) . ?
C1 C2 1.508(2) . ?
C1 C8 1.513(2) . ?
C8 C7 1.520(3) . ?
C8 H8A 0.9700 . ?
C8 H8B 0.9700 . ?
C9 C10 1.502(3) . ?
C9 C16 1.503(3) . ?
C10 C11 1.525(3) . ?
C10 H10A 0.9700 . ?
C10 H10B 0.9700 . ?
C11 C15 1.436(7) . ?
C11 C19 1.606(6) . ?
C11 H11C 0.9700 . ?
C11 H11D 0.9700 . ?
C11 H11A 0.9700 . ?
C11 H11B 0.9700 . ?
C16 C18 1.497(5) . ?
C16 C12 1.609(9) . ?
C16 H16C 0.9700 . ?
C16 H16D 0.9700 . ?
C16 H16A 0.9700 . ?
C16 H16B 0.9700 . ?
C2 C3 1.518(3) . ?
C2 H2A 0.9700 . ?
C2 H2B 0.9700 . ?
C3 C4 1.516(4) . ?
C3 H3A 0.9700 . ?
C3 H3B 0.9700 . ?
C4 C5 1.525(4) . ?
C4 H4A 0.9700 . ?
C4 H4B 0.9700 . ?
C5 C6 1.528(3) . ?
C5 H5A 0.9700 . ?
C5 H5B 0.9700 . ?
C6 C7 1.520(3) . ?
C6 H6A 0.9700 . ?
C6 H6B 0.9700 . ?
C7 H7A 0.9700 . ?
C7 H7B 0.9700 . ?
C18 C21 1.405(11) . ?
C18 H18 0.9300 . ?
C13 C12 1.017(9) . ?
C13 C14 1.533(10) . ?
C13 H13A 0.9300 . ?
C19 C20 0.922(9) . ?
C19 H19A 0.9300 . ?
C14 C15 1.488(10) . ?
C14 H14A 0.9700 . ?
C14 H14B 0.9700 . ?
C12 H13B 0.9300 . ?
C20 C21 1.516(14) . ?
C20 H19B 0.9300 . ?
C21 H21 0.9300 . ?

loop_
_geom_torsion_atom_site_label_1
_geom_torsion_atom_site_label_2
_geom_torsion_atom_site_label_3
_geom_torsion_atom_site_label_4
_geom_torsion
_geom_torsion_site_symmetry_1
_geom_torsion_site_symmetry_2
_geom_torsion_site_symmetry_3
_geom_torsion_site_symmetry_4
_geom_torsion_publ_flag
C17 N1 N2 C1 -172.93(16) . . . . ?
C17 N3 N4 C9 179.21(16) . . . . ?
N1 N2 C1 C2 -2.3(3) . . . . ?
N1 N2 C1 C8 -179.05(14) . . . . ?
N2 C1 C8 C7 -84.92(19) . . . . ?
C2 C1 C8 C7 98.1(2) . . . . ?
N3 N4 C9 C10 1.6(3) . . . . ?
N3 N4 C9 C16 -178.89(17) . . . . ?
N4 C9 C10 C11 -76.2(3) . . . . ?
C16 C9 C10 C11 104.3(2) . . . . ?
C9 C10 C11 C15 -79.2(4) . . . . ?
C9 C10 C11 C19 -31.2(3) . . . . ?
N4 C9 C16 C18 101.6(3) . . . . ?
C10 C9 C16 C18 -78.8(3) . . . . ?
N4 C9 C16 C12 140.5(4) . . . . ?
C10 C9 C16 C12 -39.9(5) . . . . ?
N2 N1 C17 N3 -177.76(15) . . . . ?
N2 N1 C17 S1 1.4(2) . . . . ?
N4 N3 C17 N1 2.1(2) . . . . ?
N4 N3 C17 S1 -177.10(13) . . . . ?
N2 C1 C2 C3 157.11(19) . . . . ?
C8 C1 C2 C3 -26.4(3) . . . . ?
C1 C2 C3 C4 -75.8(3) . . . . ?
C2 C3 C4 C5 55.4(3) . . . . ?
C3 C4 C5 C6 56.0(3) . . . . ?
C4 C5 C6 C7 -103.5(2) . . . . ?
C5 C6 C7 C8 66.1(3) . . . . ?
C1 C8 C7 C6 -71.7(2) . . . . ?
C9 C16 C18 C21 32.2(9) . . . . ?
C10 C11 C19 C20 -47.0(14) . . . . ?
C12 C13 C14 C15 55.5(16) . . . . ?
C14 C13 C12 C16 11(3) . . . . ?
C9 C16 C12 C13 -36(2) . . . . ?
C10 C11 C15 C14 47.9(11) . . . . ?
C13 C14 C15 C11 -55.5(11) . . . . ?
C11 C19 C20 C21 29(3) . . . . ?
C16 C18 C21 C20 -39.9(15) . . . . ?
C19 C20 C21 C18 40(3) . . . . ?
